data_4075452
loop_
_publ_author_name
'Benito-Garagorri, David'
'Bocoki\'c, Vladica'
'Mereiter, Kurt'
'Kirchner, Karl'

_publ_section_title
;
 A Modular Approach to Achiral and Chiral Nickel(II), Palladium(II), and
 Platinum(II) PCP Pincer Complexes Based on Diaminobenzenes
;
_journal_issue 16
_journal_name_full Organometallics
_journal_page_first 3817
_journal_paper_doi 10.1021/om060289e
_journal_volume 25
_journal_year 2006
_chemical_formula_moiety 'C31 H24 Cl F3 N2 P2 Pd, C2 H3 N'
_chemical_formula_sum 'C33 H27 Cl F3 N3 P2 Pd'
_chemical_formula_weight 726.37
_chemical_name_common '[PdCl(CF3-PCP-Ph)].CH3CN'
_chemical_name_systematic
; 
 ? 
;
_space_group_IT_number 14
_symmetry_cell_setting monoclinic
_symmetry_space_group_name_Hall '-P 2yn'
_symmetry_space_group_name_H-M 'P 1 21/n 1'
_atom_sites_solution_hydrogens geom
_atom_sites_solution_primary direct
_atom_sites_solution_secondary difmap
_audit_creation_method SHELXL-97
_cell_angle_alpha 90.00
_cell_angle_beta 94.624(1)
_cell_angle_gamma 90.00
_cell_formula_units_Z 4
_cell_length_a 11.1604(5)
_cell_length_b 19.9505(9)
_cell_length_c 13.6931(6)
_cell_measurement_reflns_used 8266
_cell_measurement_temperature 100(2)
_cell_measurement_theta_max 29.99
_cell_measurement_theta_min 2.49
_cell_volume 3038.9(2)
_computing_cell_refinement 'Bruker SAINT'
_computing_data_collection 'Bruker SMART'
_computing_data_reduction 'Bruker SAINT, SADABS, XPREP'
_computing_molecular_graphics 'Bruker SHELXTL'
_computing_publication_material 'Bruker SHELXTL'
_computing_structure_refinement 'SHELXL-97 (Sheldrick, 1997)'
_computing_structure_solution 'SHELXS-97 (Sheldrick, 1997)'
_diffrn_ambient_temperature 100(2)
_diffrn_measured_fraction_theta_full 0.992
_diffrn_measured_fraction_theta_max 0.992
_diffrn_measurement_device_type 'CCD area detector'
_diffrn_measurement_method 'phi and omega scans'
_diffrn_radiation_monochromator graphite
_diffrn_radiation_source 'fine-focus sealed tube'
_diffrn_radiation_type MoK\a
_diffrn_radiation_wavelength 0.71073
_diffrn_reflns_av_R_equivalents 0.0192
_diffrn_reflns_av_sigmaI/netI 0.0142
_diffrn_reflns_limit_h_max 15
_diffrn_reflns_limit_h_min -15
_diffrn_reflns_limit_k_max 28
_diffrn_reflns_limit_k_min -28
_diffrn_reflns_limit_l_max 19
_diffrn_reflns_limit_l_min -19
_diffrn_reflns_number 44927
_diffrn_reflns_theta_full 30.00
_diffrn_reflns_theta_max 30.00
_diffrn_reflns_theta_min 2.45
_diffrn_standards_decay_% 0
_exptl_absorpt_coefficient_mu 0.851
_exptl_absorpt_correction_T_max 0.84
_exptl_absorpt_correction_T_min 0.73
_exptl_absorpt_correction_type multi-scan
_exptl_absorpt_process_details 'program SADABS, V2.10'
_exptl_crystal_colour yellow
_exptl_crystal_density_diffrn 1.588
_exptl_crystal_density_method 'not measured'
_exptl_crystal_description block
_exptl_crystal_F_000 1464
_exptl_crystal_size_max 0.38
_exptl_crystal_size_mid 0.28
_exptl_crystal_size_min 0.20
_refine_diff_density_max 0.742
_refine_diff_density_min -0.549
_refine_diff_density_rms 0.062
_refine_ls_extinction_method none
_refine_ls_goodness_of_fit_ref 1.045
_refine_ls_hydrogen_treatment constr
_refine_ls_matrix_type full
_refine_ls_number_parameters 389
_refine_ls_number_reflns 8788
_refine_ls_number_restraints 121
_refine_ls_restrained_S_all 1.040
_refine_ls_R_factor_all 0.0213
_refine_ls_R_factor_gt 0.0203
_refine_ls_shift/su_max 0.002
_refine_ls_shift/su_mean 0.000
_refine_ls_structure_factor_coef Fsqd
_refine_ls_weighting_details 'calc w=1/[\s^2^(Fo^2^)+(0.0266P)^2^+1.7680P] where P=(Fo^2^+2Fc^2^)/3'
_refine_ls_weighting_scheme calc
_refine_ls_wR_factor_gt 0.0526
_refine_ls_wR_factor_ref 0.0533
_reflns_number_gt 8429
_reflns_number_total 8788
_reflns_threshold_expression >2sigma(I)
_cod_data_source_file om060289esi20060403_031419.cif
_cod_data_source_block 6a-1147
_cod_depositor_comments
;
The following automatic conversions were performed:

'_symmetry_cell_setting' value 'Monoclinic' changed to 'monoclinic'
according to /home/saulius/struct/CIF-dictionaries/cif_core.dic
dictionary named 'cif_core.dic' version 2.4.1 from 2010-06-29.

Automatic conversion script
Id: cif_fix_values 1715 2011-07-08 13:25:40Z adriana 
;
_cod_original_sg_symbol_Hall '-P 2yn '
_cod_original_sg_symbol_H-M P2(1)/n
_cod_database_code 4075452

loop_
_symmetry_equiv_pos_as_xyz
'x, y, z'
'-x+1/2, y+1/2, -z+1/2'
'-x, -y, -z'
'x-1/2, -y-1/2, z-1/2'

loop_
_atom_site_label
_atom_site_type_symbol
_atom_site_fract_x
_atom_site_fract_y
_atom_site_fract_z
_atom_site_U_iso_or_equiv
_atom_site_adp_type
_atom_site_occupancy
_atom_site_symmetry_multiplicity
_atom_site_calc_flag
_atom_site_refinement_flags
Pd Pd 0.494624(7) 0.312684(4) 0.152231(6) 0.01136(3) Uani 1 1 d U
Cl Cl 0.41156(3) 0.254847(14) 0.00916(2) 0.01974(6) Uani 1 1 d U
P1 P 0.36639(2) 0.401609(14) 0.14649(2) 0.01283(5) Uani 1 1 d U
P2 P 0.63973(2) 0.236587(14) 0.20191(2) 0.01233(5) Uani 1 1 d U
N1 N 0.42953(9) 0.45298(5) 0.23289(7) 0.01574(17) Uani 1 1 d U
H1N H 0.4019 0.4937 0.2416 0.019 Uiso 1 1 calc R
N2 N 0.70782(9) 0.27277(5) 0.30242(7) 0.01438(17) Uani 1 1 d U
H2N H 0.7650 0.2523 0.3390 0.017 Uiso 1 1 calc R
C1 C 0.56951(9) 0.36342(5) 0.26744(8) 0.01223(18) Uani 1 1 d U
C2 C 0.52833(10) 0.42761(5) 0.29018(8) 0.01314(18) Uani 1 1 d U
C3 C 0.58401(10) 0.46536(6) 0.36714(8) 0.01510(19) Uani 1 1 d U
H3 H 0.5544 0.5084 0.3828 0.018 Uiso 1 1 calc R
C4 C 0.68400(10) 0.43807(6) 0.41997(8) 0.01500(19) Uani 1 1 d U
C5 C 0.72774(10) 0.37453(6) 0.40078(8) 0.01473(19) Uani 1 1 d U
H5 H 0.7959 0.3569 0.4382 0.018 Uiso 1 1 calc R
C6 C 0.66862(10) 0.33732(5) 0.32484(8) 0.01252(18) Uani 1 1 d U
C7 C 0.22019(10) 0.38036(6) 0.18672(8) 0.01440(19) Uani 1 1 d U
C8 C 0.12991(11) 0.35626(6) 0.11910(9) 0.0182(2) Uani 1 1 d U
H8 H 0.1432 0.3541 0.0515 0.022 Uiso 1 1 calc R
C9 C 0.02061(11) 0.33542(7) 0.15069(11) 0.0232(2) Uani 1 1 d U
H9 H -0.0409 0.3194 0.1046 0.028 Uiso 1 1 calc R
C10 C 0.00135(12) 0.33803(7) 0.24970(11) 0.0274(3) Uani 1 1 d U
H10 H -0.0735 0.3240 0.2711 0.033 Uiso 1 1 calc R
C11 C 0.09109(13) 0.36113(7) 0.31733(10) 0.0272(3) Uani 1 1 d U
H11 H 0.0778 0.3625 0.3850 0.033 Uiso 1 1 calc R
C12 C 0.20078(11) 0.38233(7) 0.28605(9) 0.0203(2) Uani 1 1 d U
H12 H 0.2623 0.3981 0.3324 0.024 Uiso 1 1 calc R
C13 C 0.33241(10) 0.45100(6) 0.03771(8) 0.0157(2) Uani 1 1 d U
C14 C 0.37368(11) 0.43101(6) -0.05109(9) 0.0195(2) Uani 1 1 d U
H14 H 0.4220 0.3920 -0.0543 0.023 Uiso 1 1 calc R
C15 C 0.34360(12) 0.46868(7) -0.13530(9) 0.0234(2) Uani 1 1 d U
H15 H 0.3701 0.4547 -0.1963 0.028 Uiso 1 1 calc R
C16 C 0.27531(12) 0.52639(7) -0.13050(10) 0.0237(2) Uani 1 1 d U
H16 H 0.2550 0.5518 -0.1882 0.028 Uiso 1 1 calc R
C17 C 0.23650(12) 0.54718(7) -0.04159(10) 0.0250(3) Uani 1 1 d U
H17 H 0.1915 0.5874 -0.0381 0.030 Uiso 1 1 calc R
C18 C 0.26334(11) 0.50915(6) 0.04246(9) 0.0211(2) Uani 1 1 d U
H18 H 0.2348 0.5227 0.1029 0.025 Uiso 1 1 calc R
C19 C 0.59260(10) 0.15501(5) 0.24172(8) 0.01433(19) Uani 1 1 d U
C20 C 0.57697(11) 0.10211(6) 0.17485(9) 0.0184(2) Uani 1 1 d U
H20 H 0.5977 0.1078 0.1094 0.022 Uiso 1 1 calc R
C21 C 0.53093(12) 0.04117(6) 0.20441(10) 0.0213(2) Uani 1 1 d U
H21 H 0.5211 0.0051 0.1591 0.026 Uiso 1 1 calc R
C22 C 0.49945(12) 0.03281(6) 0.29944(10) 0.0219(2) Uani 1 1 d U
H22 H 0.4678 -0.0088 0.3191 0.026 Uiso 1 1 calc R
C23 C 0.51424(12) 0.08539(7) 0.36607(10) 0.0232(2) Uani 1 1 d U
H23 H 0.4927 0.0796 0.4313 0.028 Uiso 1 1 calc R
C24 C 0.56051(11) 0.14641(6) 0.33736(9) 0.0191(2) Uani 1 1 d U
H24 H 0.5703 0.1823 0.3829 0.023 Uiso 1 1 calc R
C25 C 0.75146(10) 0.21998(6) 0.11618(8) 0.01563(19) Uani 1 1 d U
C26 C 0.74079(12) 0.25212(7) 0.02542(9) 0.0238(2) Uani 1 1 d U
H26 H 0.6754 0.2816 0.0092 0.029 Uiso 1 1 calc R
C27 C 0.82648(14) 0.24079(10) -0.04150(10) 0.0336(3) Uani 1 1 d U
H27 H 0.8195 0.2628 -0.1032 0.040 Uiso 1 1 calc R
C28 C 0.92137(13) 0.19771(8) -0.01852(11) 0.0314(3) Uani 1 1 d U
H28 H 0.9789 0.1898 -0.0647 0.038 Uiso 1 1 calc R
C29 C 0.93298(12) 0.16603(7) 0.07162(12) 0.0273(3) Uani 1 1 d U
H29 H 0.9987 0.1367 0.0873 0.033 Uiso 1 1 calc R
C30 C 0.84862(12) 0.17707(6) 0.13945(11) 0.0220(2) Uani 1 1 d U
H30 H 0.8571 0.1555 0.2015 0.026 Uiso 1 1 calc R
C31 C 0.74598(12) 0.47741(6) 0.50242(9) 0.0194(2) Uani 1 1 d U
F1 F 0.72346(11) 0.54301(4) 0.49673(7) 0.0413(2) Uani 1 1 d U
F2 F 0.71595(11) 0.45725(5) 0.58994(6) 0.0412(2) Uani 1 1 d U
F3 F 0.86608(9) 0.47223(6) 0.50501(8) 0.0432(2) Uani 1 1 d U
N3 N 0.39144(14) 0.60791(7) 0.22186(11) 0.0387(3) Uani 1 1 d U
C32 C 0.32911(14) 0.64473(7) 0.25632(11) 0.0266(3) Uani 1 1 d U
C33 C 0.25048(15) 0.69079(8) 0.30342(12) 0.0324(3) Uani 1 1 d U
H33A H 0.2708 0.6903 0.3744 0.049 Uiso 1 1 calc R
H33B H 0.1667 0.6769 0.2893 0.049 Uiso 1 1 calc R
H33C H 0.2611 0.7362 0.2782 0.049 Uiso 1 1 calc R

loop_
_atom_site_aniso_label
_atom_site_aniso_U_11
_atom_site_aniso_U_22
_atom_site_aniso_U_33
_atom_site_aniso_U_23
_atom_site_aniso_U_13
_atom_site_aniso_U_12
Pd 0.01128(4) 0.01126(4) 0.01153(4) -0.00064(2) 0.00078(3) -0.00018(2)
Cl 0.02305(13) 0.01881(12) 0.01671(12) -0.00343(10) -0.00240(10) -0.00336(10)
P1 0.01207(12) 0.01300(12) 0.01327(12) -0.00033(9) 0.00010(9) 0.00056(9)
P2 0.01273(12) 0.01165(12) 0.01279(12) -0.00019(9) 0.00214(9) 0.00036(9)
N1 0.0148(4) 0.0127(4) 0.0191(4) -0.0025(3) -0.0025(3) 0.0022(3)
N2 0.0150(4) 0.0132(4) 0.0145(4) -0.0008(3) -0.0015(3) 0.0022(3)
C1 0.0121(4) 0.0124(4) 0.0123(4) -0.0003(3) 0.0016(3) -0.0010(3)
C2 0.0123(4) 0.0137(5) 0.0135(4) 0.0005(4) 0.0015(3) 0.0000(3)
C3 0.0173(5) 0.0135(5) 0.0145(5) -0.0012(4) 0.0012(4) 0.0000(4)
C4 0.0173(5) 0.0151(5) 0.0124(4) -0.0011(4) -0.0001(4) -0.0020(4)
C5 0.0153(5) 0.0156(5) 0.0131(5) 0.0005(4) -0.0004(4) -0.0003(4)
C6 0.0133(4) 0.0121(4) 0.0124(4) 0.0008(3) 0.0029(3) -0.0004(3)
C7 0.0132(4) 0.0135(4) 0.0166(5) -0.0001(4) 0.0011(4) 0.0013(4)
C8 0.0172(5) 0.0178(5) 0.0193(5) -0.0013(4) -0.0007(4) -0.0006(4)
C9 0.0156(5) 0.0205(6) 0.0332(7) -0.0015(5) -0.0004(5) -0.0025(4)
C10 0.0195(6) 0.0260(6) 0.0380(7) 0.0015(5) 0.0106(5) -0.0033(5)
C11 0.0276(6) 0.0315(7) 0.0240(6) 0.0009(5) 0.0115(5) -0.0018(5)
C12 0.0202(5) 0.0241(6) 0.0168(5) -0.0008(4) 0.0032(4) -0.0009(4)
C13 0.0143(5) 0.0159(5) 0.0167(5) 0.0023(4) 0.0007(4) -0.0007(4)
C14 0.0209(5) 0.0194(5) 0.0187(5) 0.0021(4) 0.0045(4) 0.0002(4)
C15 0.0274(6) 0.0250(6) 0.0183(5) 0.0048(5) 0.0054(5) -0.0035(5)
C16 0.0206(6) 0.0266(6) 0.0239(6) 0.0119(5) 0.0015(4) -0.0028(5)
C17 0.0227(6) 0.0232(6) 0.0294(6) 0.0095(5) 0.0037(5) 0.0048(5)
C18 0.0216(5) 0.0210(5) 0.0212(5) 0.0035(4) 0.0036(4) 0.0053(4)
C19 0.0137(5) 0.0136(4) 0.0158(5) 0.0007(4) 0.0015(4) 0.0000(4)
C20 0.0224(5) 0.0162(5) 0.0169(5) -0.0003(4) 0.0022(4) -0.0016(4)
C21 0.0245(6) 0.0163(5) 0.0228(6) -0.0012(4) -0.0002(4) -0.0038(4)
C22 0.0219(6) 0.0182(5) 0.0253(6) 0.0042(4) 0.0009(5) -0.0053(4)
C23 0.0267(6) 0.0235(6) 0.0199(5) 0.0038(5) 0.0058(5) -0.0059(5)
C24 0.0219(5) 0.0186(5) 0.0172(5) -0.0004(4) 0.0043(4) -0.0029(4)
C25 0.0151(5) 0.0157(5) 0.0166(5) -0.0027(4) 0.0043(4) -0.0016(4)
C26 0.0189(5) 0.0367(7) 0.0160(5) 0.0015(5) 0.0024(4) -0.0006(5)
C27 0.0261(7) 0.0600(10) 0.0153(6) -0.0022(6) 0.0064(5) -0.0048(6)
C28 0.0242(6) 0.0443(8) 0.0278(7) -0.0171(6) 0.0138(5) -0.0079(6)
C29 0.0206(6) 0.0204(6) 0.0426(8) -0.0088(5) 0.0118(5) 0.0002(5)
C30 0.0198(5) 0.0172(5) 0.0301(6) 0.0006(5) 0.0079(5) 0.0015(4)
C31 0.0251(6) 0.0175(5) 0.0148(5) -0.0008(4) -0.0028(4) -0.0009(4)
F1 0.0662(7) 0.0175(4) 0.0355(5) -0.0055(3) -0.0241(5) 0.0010(4)
F2 0.0681(7) 0.0418(5) 0.0136(4) -0.0025(3) 0.0027(4) -0.0213(5)
F3 0.0257(4) 0.0601(7) 0.0420(5) -0.0244(5) -0.0076(4) -0.0057(4)
N3 0.0471(8) 0.0286(6) 0.0416(8) -0.0062(6) 0.0109(6) 0.0061(6)
C32 0.0335(7) 0.0199(6) 0.0266(6) -0.0013(5) 0.0034(5) 0.0001(5)
C33 0.0322(7) 0.0313(7) 0.0336(8) -0.0066(6) 0.0024(6) 0.0087(6)

loop_
_atom_type_symbol
_atom_type_description
_atom_type_scat_dispersion_real
_atom_type_scat_dispersion_imag
_atom_type_scat_source
C C 0.0033 0.0016 'International Tables Vol C Tables 4.2.6.8 and 6.1.1.4'
H H 0.0000 0.0000 'International Tables Vol C Tables 4.2.6.8 and 6.1.1.4'
N N 0.0061 0.0033 'International Tables Vol C Tables 4.2.6.8 and 6.1.1.4'
F F 0.0171 0.0103 'International Tables Vol C Tables 4.2.6.8 and 6.1.1.4'
P P 0.1023 0.0942 'International Tables Vol C Tables 4.2.6.8 and 6.1.1.4'
Cl Cl 0.1484 0.1585 'International Tables Vol C Tables 4.2.6.8 and 6.1.1.4'
Pd Pd -0.9988 1.0072 'International Tables Vol C Tables 4.2.6.8 and 6.1.1.4'

loop_
_geom_angle_atom_site_label_1
_geom_angle_atom_site_label_2
_geom_angle_atom_site_label_3
_geom_angle
C1 Pd P1 81.63(3)
C1 Pd P2 81.97(3)
P1 Pd P2 163.181(11)
C1 Pd Cl 177.11(3)
P1 Pd Cl 98.419(11)
P2 Pd Cl 98.155(11)
N1 P1 C13 107.32(5)
N1 P1 C7 105.41(5)
C13 P1 C7 104.15(5)
N1 P1 Pd 102.98(4)
C13 P1 Pd 123.01(4)
C7 P1 Pd 112.69(4)
N2 P2 C19 105.25(5)
N2 P2 C25 108.66(5)
C19 P2 C25 105.25(5)
N2 P2 Pd 102.80(3)
C19 P2 Pd 118.15(4)
C25 P2 Pd 115.95(4)
C2 N1 P1 116.29(8)
C2 N1 H1N 121.9
P1 N1 H1N 121.9
C6 N2 P2 116.44(7)
C6 N2 H2N 121.8
P2 N2 H2N 121.8
C2 C1 C6 118.11(10)
C2 C1 Pd 120.88(8)
C6 C1 Pd 120.93(8)
N1 C2 C3 120.72(10)
N1 C2 C1 117.65(10)
C3 C2 C1 121.64(10)
C4 C3 C2 118.02(10)
C4 C3 H3 121.0
C2 C3 H3 121.0
C3 C4 C5 122.52(10)
C3 C4 C31 119.29(10)
C5 C4 C31 118.17(10)
C4 C5 C6 118.18(10)
C4 C5 H5 120.9
C6 C5 H5 120.9
C5 C6 N2 120.88(10)
C5 C6 C1 121.48(10)
N2 C6 C1 117.63(10)
C12 C7 C8 119.69(11)
C12 C7 P1 120.25(9)
C8 C7 P1 119.82(9)
C9 C8 C7 120.03(12)
C9 C8 H8 120.0
C7 C8 H8 120.0
C8 C9 C10 120.03(12)
C8 C9 H9 120.0
C10 C9 H9 120.0
C11 C10 C9 120.22(12)
C11 C10 H10 119.9
C9 C10 H10 119.9
C10 C11 C12 120.01(13)
C10 C11 H11 120.0
C12 C11 H11 120.0
C11 C12 C7 120.00(12)
C11 C12 H12 120.0
C7 C12 H12 120.0
C14 C13 C18 120.06(11)
C14 C13 P1 120.20(9)
C18 C13 P1 119.74(9)
C13 C14 C15 119.54(12)
C13 C14 H14 120.2
C15 C14 H14 120.2
C16 C15 C14 120.35(12)
C16 C15 H15 119.8
C14 C15 H15 119.8
C15 C16 C17 120.11(12)
C15 C16 H16 119.9
C17 C16 H16 119.9
C16 C17 C18 120.08(12)
C16 C17 H17 120.0
C18 C17 H17 120.0
C17 C18 C13 119.82(12)
C17 C18 H18 120.1
C13 C18 H18 120.1
C24 C19 C20 119.58(10)
C24 C19 P2 119.76(9)
C20 C19 P2 120.38(9)
C21 C20 C19 119.86(11)
C21 C20 H20 120.1
C19 C20 H20 120.1
C22 C21 C20 120.37(11)
C22 C21 H21 119.8
C20 C21 H21 119.8
C21 C22 C23 119.97(11)
C21 C22 H22 120.0
C23 C22 H22 120.0
C24 C23 C22 120.10(12)
C24 C23 H23 120.0
C22 C23 H23 120.0
C23 C24 C19 120.12(11)
C23 C24 H24 119.9
C19 C24 H24 119.9
C26 C25 C30 119.56(11)
C26 C25 P2 118.67(9)
C30 C25 P2 121.76(9)
C27 C26 C25 119.80(13)
C27 C26 H26 120.1
C25 C26 H26 120.1
C28 C27 C26 120.33(14)
C28 C27 H27 119.8
C26 C27 H27 119.8
C27 C28 C29 120.19(12)
C27 C28 H28 119.9
C29 C28 H28 119.9
C28 C29 C30 120.21(13)
C28 C29 H29 119.9
C30 C29 H29 119.9
C29 C30 C25 119.91(13)
C29 C30 H30 120.0
C25 C30 H30 120.0
F2 C31 F1 106.79(11)
F2 C31 F3 106.03(11)
F1 C31 F3 105.08(11)
F2 C31 C4 112.67(10)
F1 C31 C4 113.37(10)
F3 C31 C4 112.29(10)
N3 C32 C33 178.16(17)
C32 C33 H33A 109.5
C32 C33 H33B 109.5
H33A C33 H33B 109.5
C32 C33 H33C 109.5
H33A C33 H33C 109.5
H33B C33 H33C 109.5

loop_
_geom_bond_atom_site_label_1
_geom_bond_atom_site_label_2
_geom_bond_distance
Pd C1 1.9998(11)
Pd P1 2.2768(3)
Pd P2 2.2831(3)
Pd Cl 2.3950(3)
P1 N1 1.6770(10)
P1 C13 1.8008(12)
P1 C7 1.8139(11)
P2 N2 1.6806(10)
P2 C19 1.8080(11)
P2 C25 1.8107(11)
N1 C2 1.3957(14)
N1 H1N 0.8800
N2 C6 1.4020(14)
N2 H2N 0.8800
C1 C2 1.4041(15)
C1 C6 1.4043(15)
C2 C3 1.3994(15)
C3 C4 1.3910(16)
C3 H3 0.9500
C4 C5 1.3911(16)
C4 C31 1.4978(16)
C5 C6 1.3989(15)
C5 H5 0.9500
C7 C12 1.3950(16)
C7 C8 1.3977(16)
C8 C9 1.3903(17)
C8 H8 0.9500
C9 C10 1.391(2)
C9 H9 0.9500
C10 C11 1.387(2)
C10 H10 0.9500
C11 C12 1.3948(18)
C11 H11 0.9500
C12 H12 0.9500
C13 C14 1.3929(16)
C13 C18 1.3973(16)
C14 C15 1.3945(17)
C14 H14 0.9500
C15 C16 1.3853(19)
C15 H15 0.9500
C16 C17 1.388(2)
C16 H16 0.9500
C17 C18 1.3907(17)
C17 H17 0.9500
C18 H18 0.9500
C19 C24 1.3957(16)
C19 C20 1.3988(16)
C20 C21 1.3926(16)
C20 H20 0.9500
C21 C22 1.3851(18)
C21 H21 0.9500
C22 C23 1.3913(19)
C22 H22 0.9500
C23 C24 1.3915(17)
C23 H23 0.9500
C24 H24 0.9500
C25 C26 1.3951(17)
C25 C30 1.3981(17)
C26 C27 1.3951(18)
C26 H26 0.9500
C27 C28 1.380(2)
C27 H27 0.9500
C28 C29 1.383(2)
C28 H28 0.9500
C29 C30 1.3922(18)
C29 H29 0.9500
C30 H30 0.9500
C31 F2 1.3324(15)
C31 F1 1.3337(15)
C31 F3 1.3419(16)
N3 C32 1.140(2)
C32 C33 1.457(2)
C33 H33A 0.9800
C33 H33B 0.9800
C33 H33C 0.9800

loop_
_geom_hbond_atom_site_label_D
_geom_hbond_atom_site_label_H
_geom_hbond_atom_site_label_A
_geom_hbond_distance_DH
_geom_hbond_distance_HA
_geom_hbond_distance_DA
_geom_hbond_angle_DHA
_geom_hbond_site_symmetry_A
N1 H1N N3 0.88 2.30 3.1221(17) 156.1 .
N2 H2N Cl 0.88 2.74 3.5283(10) 149.8 4_666

loop_
_geom_torsion_atom_site_label_1
_geom_torsion_atom_site_label_2
_geom_torsion_atom_site_label_3
_geom_torsion_atom_site_label_4
_geom_torsion
C1 Pd P1 N1 6.27(5)
P2 Pd P1 N1 19.06(6)
Cl Pd P1 N1 -170.81(4)
C1 Pd P1 C13 127.21(5)
P2 Pd P1 C13 140.00(5)
Cl Pd P1 C13 -49.87(5)
C1 Pd P1 C7 -106.80(5)
P2 Pd P1 C7 -94.01(5)
Cl Pd P1 C7 76.12(4)
C1 Pd P2 N2 1.74(5)
P1 Pd P2 N2 -11.04(6)
Cl Pd P2 N2 178.82(4)
C1 Pd P2 C19 117.04(5)
P1 Pd P2 C19 104.27(5)
Cl Pd P2 C19 -65.87(4)
C1 Pd P2 C25 -116.65(5)
P1 Pd P2 C25 -129.43(5)
Cl Pd P2 C25 60.44(4)
C13 P1 N1 C2 -137.97(8)
C7 P1 N1 C2 111.45(9)
Pd P1 N1 C2 -6.85(9)
C19 P2 N2 C6 -128.71(8)
C25 P2 N2 C6 118.97(9)
Pd P2 N2 C6 -4.41(9)
P1 Pd C1 C2 -6.02(8)
P2 Pd C1 C2 177.69(9)
P1 Pd C1 C6 177.25(9)
P2 Pd C1 C6 0.96(8)
P1 N1 C2 C3 -177.09(8)
P1 N1 C2 C1 3.18(13)
C6 C1 C2 N1 -179.79(10)
Pd C1 C2 N1 3.39(14)
C6 C1 C2 C3 0.48(16)
Pd C1 C2 C3 -176.34(8)
N1 C2 C3 C4 -178.36(10)
C1 C2 C3 C4 1.36(16)
C2 C3 C4 C5 -1.84(17)
C2 C3 C4 C31 179.67(10)
C3 C4 C5 C6 0.43(17)
C31 C4 C5 C6 178.94(10)
C4 C5 C6 N2 -179.51(10)
C4 C5 C6 C1 1.51(16)
P2 N2 C6 C5 -173.28(8)
P2 N2 C6 C1 5.73(13)
C2 C1 C6 C5 -1.95(16)
Pd C1 C6 C5 174.87(8)
C2 C1 C6 N2 179.04(9)
Pd C1 C6 N2 -4.14(14)
N1 P1 C7 C12 -25.86(11)
C13 P1 C7 C12 -138.68(10)
Pd P1 C7 C12 85.72(10)
N1 P1 C7 C8 159.81(9)
C13 P1 C7 C8 46.99(10)
Pd P1 C7 C8 -88.60(9)
C12 C7 C8 C9 1.07(18)
P1 C7 C8 C9 175.43(9)
C7 C8 C9 C10 -0.51(19)
C8 C9 C10 C11 -0.3(2)
C9 C10 C11 C12 0.5(2)
C10 C11 C12 C7 0.1(2)
C8 C7 C12 C11 -0.85(18)
P1 C7 C12 C11 -175.18(10)
N1 P1 C13 C14 126.56(10)
C7 P1 C13 C14 -122.00(10)
Pd P1 C13 C14 7.66(12)
N1 P1 C13 C18 -54.11(11)
C7 P1 C13 C18 57.33(11)
Pd P1 C13 C18 -173.01(8)
C18 C13 C14 C15 -1.25(18)
P1 C13 C14 C15 178.08(10)
C13 C14 C15 C16 1.37(19)
C14 C15 C16 C17 0.1(2)
C15 C16 C17 C18 -1.7(2)
C16 C17 C18 C13 1.8(2)
C14 C13 C18 C17 -0.34(19)
P1 C13 C18 C17 -179.68(10)
N2 P2 C19 C24 31.66(11)
C25 P2 C19 C24 146.37(10)
Pd P2 C19 C24 -82.31(10)
N2 P2 C19 C20 -154.52(9)
C25 P2 C19 C20 -39.81(11)
Pd P2 C19 C20 91.51(10)
C24 C19 C20 C21 -0.74(18)
P2 C19 C20 C21 -174.57(10)
C19 C20 C21 C22 0.60(19)
C20 C21 C22 C23 -0.3(2)
C21 C22 C23 C24 0.1(2)
C22 C23 C24 C19 -0.2(2)
C20 C19 C24 C23 0.54(18)
P2 C19 C24 C23 174.41(10)
N2 P2 C25 C26 -117.14(10)
C19 P2 C25 C26 130.54(10)
Pd P2 C25 C26 -2.03(11)
N2 P2 C25 C30 61.59(11)
C19 P2 C25 C30 -50.73(11)
Pd P2 C25 C30 176.70(9)
C30 C25 C26 C27 0.5(2)
P2 C25 C26 C27 179.25(11)
C25 C26 C27 C28 0.3(2)
C26 C27 C28 C29 -0.8(2)
C27 C28 C29 C30 0.4(2)
C28 C29 C30 C25 0.4(2)
C26 C25 C30 C29 -0.84(19)
P2 C25 C30 C29 -179.56(10)
C3 C4 C31 F2 100.59(13)
C5 C4 C31 F2 -77.96(14)
C3 C4 C31 F1 -20.84(17)
C5 C4 C31 F1 160.60(11)
C3 C4 C31 F3 -139.76(12)
C5 C4 C31 F3 41.68(15)
